data_7056508
loop_
_publ_author_name
'Panja, Anangamohan'
'Jana, Narayan Ch.'
'Brand\~ao, Paula'

_publ_section_title
;
 Influence of the first and second coordination spheres on the diverse
 phenoxazinone synthase activity of cobalt complexes derived from a
 tetradentate Schiff base ligand
;
_journal_name_full 'New J. Chem.'
_journal_paper_doi 10.1039/C7NJ02015E
_journal_year 2017
_chemical_formula_sum 'C68 H104 Co3 N16 O12'
_chemical_formula_weight 1514.46
_space_group_crystal_system tetragonal
_space_group_IT_number 86
_space_group_name_Hall '-P 4bc'
_space_group_name_H-M_alt 'P 42/n'
_symmetry_space_group_name_Hall '-P 4bc'
_symmetry_space_group_name_H-M 'P 42/n :2'
_atom_sites_solution_hydrogens mixed
_audit_creation_method SHELXL-2014/7
_audit_update_record
;
2017-04-09 deposited with the CCDC.
2017-07-31 downloaded from the CCDC.
;
_cell_angle_alpha 90
_cell_angle_beta 90
_cell_angle_gamma 90
_cell_formula_units_Z 2
_cell_length_a 17.0179(4)
_cell_length_b 17.0179(4)
_cell_length_c 12.9851(4)
_cell_measurement_reflns_used 562
_cell_measurement_temperature 298(2)
_cell_measurement_theta_max 25.60
_cell_measurement_theta_min 2.56
_cell_volume 3760.60(17)
_computing_cell_refinement 'Bruker Smart'
_computing_data_collection 'Bruker Smart'
_computing_data_reduction 'Bruker Saint'
_computing_molecular_graphics 'Platon (Spek, 2008)and Mercury (CCDC)'
_computing_publication_material 'SHELXL-2013 (Sheldrick,2013)'
_computing_structure_refinement 'SHELXL-2013 (Sheldrick,2013)'
_computing_structure_solution 'SHELXS-2013 (Sheldrick,2013)'
_diffrn_ambient_temperature 298(2)
_diffrn_measured_fraction_theta_full 1.000
_diffrn_measured_fraction_theta_max 0.998
_diffrn_measurement_device_type CCD
_diffrn_measurement_method 'omega and phi scans'
_diffrn_radiation_type MoK\a
_diffrn_radiation_wavelength 0.71073
_diffrn_reflns_av_R_equivalents 0.0832
_diffrn_reflns_av_unetI/netI 0.0433
_diffrn_reflns_Laue_measured_fraction_full 1.000
_diffrn_reflns_Laue_measured_fraction_max 0.998
_diffrn_reflns_limit_h_max 20
_diffrn_reflns_limit_h_min -20
_diffrn_reflns_limit_k_max 20
_diffrn_reflns_limit_k_min -20
_diffrn_reflns_limit_l_max 15
_diffrn_reflns_limit_l_min -15
_diffrn_reflns_number 55064
_diffrn_reflns_point_group_measured_fraction_full 1.000
_diffrn_reflns_point_group_measured_fraction_max 0.998
_diffrn_reflns_theta_full 25.242
_diffrn_reflns_theta_max 25.397
_diffrn_reflns_theta_min 1.692
_diffrn_source 'fine-focus sealed tube'
_exptl_absorpt_coefficient_mu 0.722
_exptl_absorpt_correction_T_max 0.823
_exptl_absorpt_correction_T_min 0.698
_exptl_absorpt_correction_type multi-scan
_exptl_absorpt_process_details sadabs
_exptl_crystal_colour Brown
_exptl_crystal_density_diffrn 1.337
_exptl_crystal_description Block
_exptl_crystal_F_000 1602
_exptl_crystal_size_max 0.5
_exptl_crystal_size_mid 0.2
_exptl_crystal_size_min 0.15
_refine_diff_density_max 0.171
_refine_diff_density_min -0.259
_refine_diff_density_rms 0.040
_refine_ls_extinction_method none
_refine_ls_goodness_of_fit_ref 1.048
_refine_ls_hydrogen_treatment mixed
_refine_ls_matrix_type full
_refine_ls_number_parameters 231
_refine_ls_number_reflns 3462
_refine_ls_number_restraints 0
_refine_ls_restrained_S_all 1.048
_refine_ls_R_factor_all 0.0738
_refine_ls_R_factor_gt 0.0391
_refine_ls_shift/su_max 0.005
_refine_ls_shift/su_mean 0.001
_refine_ls_structure_factor_coef Fsqd
_refine_ls_weighting_details 'w=1/[\s^2^(Fo^2^)+(0.0432P)^2^+0.2208P] where P=(Fo^2^+2Fc^2^)/3'
_refine_ls_weighting_scheme calc
_refine_ls_wR_factor_gt 0.0858
_refine_ls_wR_factor_ref 0.0960
_reflns_Friedel_coverage 0.000
_reflns_number_gt 2261
_reflns_number_total 3462
_reflns_threshold_expression 'I > 2\s(I)'
_cod_data_source_file c7nj02015e2.cif
_cod_data_source_block complex-3
_cod_original_cell_volume 3760.6(2)
_cod_database_code 7056508
_shelx_shelxl_version_number 2014/7
_shelx_space_group_comment
;
The symmetry employed for this shelxl refinement is uniquely defined
by the following loop, which should always be used as a source of
symmetry information in preference to the above space-group names.
They are only intended as comments.
;

loop_
_space_group_symop_operation_xyz
'x, y, z'
'-y, x+1/2, z+1/2'
'y+1/2, -x, z+1/2'
'-x+1/2, -y+1/2, z'
'-x, -y, -z'
'y, -x-1/2, -z-1/2'
'-y-1/2, x, -z-1/2'
'x-1/2, y-1/2, -z'

loop_
_atom_site_label
_atom_site_type_symbol
_atom_site_fract_x
_atom_site_fract_y
_atom_site_fract_z
_atom_site_U_iso_or_equiv
_atom_site_adp_type
_atom_site_occupancy
_atom_site_site_symmetry_order
_atom_site_calc_flag
_atom_site_refinement_flags_posn
_atom_site_refinement_flags_adp
_atom_site_refinement_flags_occupancy
O1 O -0.03429(9) -0.03955(9) 0.87177(12) 0.0442(4) Uani 1 1 d . . .
Co2 Co -0.2500 0.7500 1.2500 0.0566(2) Uani 1 4 d S T P
Co1 Co 0.0000 0.0000 1.0000 0.03760(15) Uani 1 2 d S . P
O2 O -0.13030(11) -0.09217(11) 0.73158(14) 0.0704(6) Uani 1 1 d . . .
C17 C -0.28961(15) 0.6005(2) 1.3695(2) 0.0618(8) Uani 1 1 d . . .
N1 N 0.07061(11) 0.07285(10) 0.93295(15) 0.0415(5) Uani 1 1 d . . .
C11 C 0.16536(14) -0.04846(15) 1.0355(2) 0.0538(7) Uani 1 1 d . . .
H11A H 0.2042 -0.0899 1.0292 0.065 Uiso 1 1 calc R U .
H11B H 0.1559 -0.0399 1.1083 0.065 Uiso 1 1 calc R U .
C1 C -0.03772(14) 0.00109(14) 0.78576(19) 0.0423(6) Uani 1 1 d . . .
O3 O -0.29527(13) 0.53693(14) 1.40767(19) 0.0955(8) Uani 1 1 d . . .
C7 C 0.00825(14) 0.06743(14) 0.76549(18) 0.0430(6) Uani 1 1 d . . .
N4 N -0.28481(14) 0.66198(17) 1.3344(2) 0.0841(9) Uani 1 1 d . . .
N3 N 0.13301(13) -0.13699(13) 0.78319(17) 0.0609(6) Uani 1 1 d . . .
C2 C -0.08811(14) -0.02636(15) 0.7067(2) 0.0512(7) Uani 1 1 d . . .
C4 C -0.09197(17) 0.01185(17) 0.6136(2) 0.0614(8) Uani 1 1 d . . .
H4 H -0.1259 -0.0061 0.5626 0.074 Uiso 1 1 calc R U .
C3 C -0.1797(2) -0.1249(2) 0.6545(3) 0.1029(12) Uani 1 1 d . . .
H3A H -0.2182 -0.0867 0.6341 0.154 Uiso 1 1 calc R U .
H3B H -0.2057 -0.1705 0.6814 0.154 Uiso 1 1 calc R U .
H3C H -0.1486 -0.1395 0.5959 0.154 Uiso 1 1 calc R U .
C12 C 0.07463(15) -0.15893(15) 1.00654(19) 0.0559(7) Uani 1 1 d . . .
H12A H 0.0201 -0.1697 0.9902 0.067 Uiso 1 1 calc R U .
H12B H 0.0820 -0.1690 1.0794 0.067 Uiso 1 1 calc R U .
C16 C 0.21804(18) -0.12952(19) 0.7706(2) 0.0844(10) Uani 1 1 d . . .
H16A H 0.2432 -0.1345 0.8364 0.127 Uiso 1 1 calc R U .
H16B H 0.2301 -0.0791 0.7415 0.127 Uiso 1 1 calc R U .
H16C H 0.2367 -0.1701 0.7255 0.127 Uiso 1 1 calc R U .
C15 C 0.09523(19) -0.12815(19) 0.6825(2) 0.0850(10) Uani 1 1 d . . .
H15A H 0.1131 -0.1690 0.6372 0.128 Uiso 1 1 calc R U .
H15B H 0.1086 -0.0779 0.6538 0.128 Uiso 1 1 calc R U .
H15C H 0.0393 -0.1317 0.6904 0.128 Uiso 1 1 calc R U .
C5 C -0.04488(18) 0.07751(18) 0.5957(2) 0.0684(9) Uani 1 1 d . . .
H5 H -0.0473 0.1029 0.5323 0.082 Uiso 1 1 calc R U .
C14 C 0.11105(18) -0.21223(16) 0.8299(2) 0.0729(9) Uani 1 1 d . . .
H14A H 0.1403 -0.2540 0.7966 0.087 Uiso 1 1 calc R U .
H14B H 0.0556 -0.2217 0.8176 0.087 Uiso 1 1 calc R U .
C10 C 0.19808(15) 0.02593(16) 0.9889(2) 0.0597(8) Uani 1 1 d . . .
H10A H 0.2135 0.0149 0.9185 0.072 Uiso 1 1 calc R U .
H10B H 0.2452 0.0403 1.0265 0.072 Uiso 1 1 calc R U .
C6 C 0.00412(16) 0.10468(15) 0.6690(2) 0.0573(7) Uani 1 1 d . . .
H6 H 0.0354 0.1483 0.6557 0.069 Uiso 1 1 calc R U .
C8 C 0.06512(14) 0.09378(13) 0.83799(19) 0.0451(6) Uani 1 1 d . . .
H8 H 0.1021 0.1298 0.8144 0.054 Uiso 1 1 calc R U .
C13 C 0.12658(16) -0.21525(15) 0.9452(2) 0.0654(8) Uani 1 1 d . . .
H13A H 0.1813 -0.2024 0.9578 0.078 Uiso 1 1 calc R U .
H13B H 0.1177 -0.2684 0.9695 0.078 Uiso 1 1 calc R U .
C9 C 0.14287(14) 0.09606(15) 0.98844(19) 0.0519(7) Uani 1 1 d . . .
H9A H 0.1302 0.1114 1.0585 0.062 Uiso 1 1 calc R U .
H9B H 0.1675 0.1403 0.9542 0.062 Uiso 1 1 calc R U .
N2 N 0.09105(11) -0.07462(11) 0.98594(16) 0.0435(5) Uani 1 1 d . . .
H2 H 0.1005(13) -0.0768(12) 0.9118(19) 0.052 Uiso 1 1 d . U .

loop_
_atom_site_aniso_label
_atom_site_aniso_U_11
_atom_site_aniso_U_22
_atom_site_aniso_U_33
_atom_site_aniso_U_23
_atom_site_aniso_U_13
_atom_site_aniso_U_12
O1 0.0494(10) 0.0458(10) 0.0375(10) 0.0068(8) -0.0034(8) -0.0056(8)
Co2 0.0500(3) 0.0500(3) 0.0697(5) 0.000 0.000 0.000
Co1 0.0366(3) 0.0401(3) 0.0361(3) 0.0068(2) -0.0007(2) -0.0010(2)
O2 0.0799(13) 0.0726(13) 0.0587(13) 0.0055(10) -0.0215(11) -0.0235(11)
C17 0.0419(17) 0.084(2) 0.059(2) 0.0052(19) 0.0035(14) -0.0030(18)
N1 0.0428(12) 0.0411(12) 0.0406(13) 0.0056(10) 0.0017(9) -0.0020(9)
C11 0.0415(15) 0.0611(18) 0.0587(17) -0.0005(14) -0.0066(13) 0.0093(13)
C1 0.0429(15) 0.0486(15) 0.0354(15) 0.0009(12) 0.0017(12) 0.0076(12)
O3 0.0931(16) 0.0876(17) 0.1058(19) 0.0334(15) 0.0145(14) 0.0018(13)
C7 0.0471(15) 0.0456(15) 0.0362(15) 0.0077(12) 0.0006(12) 0.0043(12)
N4 0.0650(17) 0.084(2) 0.103(2) 0.0339(18) -0.0080(15) -0.0177(15)
N3 0.0590(15) 0.0632(15) 0.0605(15) 0.0000(12) 0.0056(12) 0.0038(12)
C2 0.0530(17) 0.0560(17) 0.0445(16) 0.0009(14) -0.0023(13) 0.0037(14)
C4 0.0650(19) 0.076(2) 0.0432(17) -0.0025(15) -0.0107(14) 0.0072(17)
C3 0.120(3) 0.099(3) 0.090(3) 0.004(2) -0.043(2) -0.037(2)
C12 0.0586(17) 0.0483(16) 0.0610(18) 0.0139(13) 0.0089(14) 0.0055(13)
C16 0.073(2) 0.092(2) 0.088(2) 0.0031(19) 0.0174(18) 0.0016(18)
C15 0.105(3) 0.089(2) 0.062(2) -0.0118(18) -0.0047(19) 0.012(2)
C5 0.080(2) 0.082(2) 0.0436(18) 0.0196(16) -0.0021(16) 0.0062(18)
C14 0.076(2) 0.0573(19) 0.085(2) -0.0073(17) 0.0142(18) 0.0044(16)
C10 0.0391(15) 0.076(2) 0.0640(19) -0.0006(15) -0.0037(13) -0.0094(14)
C6 0.0668(19) 0.0601(18) 0.0450(17) 0.0140(14) 0.0014(15) 0.0020(14)
C8 0.0480(16) 0.0398(15) 0.0476(16) 0.0077(12) 0.0085(13) 0.0009(12)
C13 0.0661(19) 0.0487(17) 0.081(2) 0.0077(16) 0.0088(17) 0.0106(14)
C9 0.0440(15) 0.0550(17) 0.0568(17) 0.0069(13) -0.0040(13) -0.0155(13)
N2 0.0412(12) 0.0441(12) 0.0453(13) 0.0070(10) 0.0007(10) 0.0025(9)

loop_
_atom_type_symbol
_atom_type_description
_atom_type_scat_dispersion_real
_atom_type_scat_dispersion_imag
_atom_type_scat_source
C C 0.0033 0.0016 'International Tables Vol C Tables 4.2.6.8 and 6.1.1.4'
H H 0.0000 0.0000 'International Tables Vol C Tables 4.2.6.8 and 6.1.1.4'
N N 0.0061 0.0033 'International Tables Vol C Tables 4.2.6.8 and 6.1.1.4'
O O 0.0106 0.0060 'International Tables Vol C Tables 4.2.6.8 and 6.1.1.4'
Co Co 0.3494 0.9721 'International Tables Vol C Tables 4.2.6.8 and 6.1.1.4'

loop_
_geom_angle_atom_site_label_1
_geom_angle_atom_site_label_2
_geom_angle_atom_site_label_3
_geom_angle
_geom_angle_site_symmetry_1
_geom_angle_site_symmetry_3
C1 O1 Co1 125.11(15) . .
N4 Co2 N4 111.54(16) . 4_465
N4 Co2 N4 108.45(8) . 6_468
N4 Co2 N4 108.45(8) 4_465 6_468
N4 Co2 N4 108.45(8) . 7_668
N4 Co2 N4 108.45(8) 4_465 7_668
N4 Co2 N4 111.54(16) 6_468 7_668
O1 Co1 O1 180.0 5_557 .
O1 Co1 N1 88.65(7) 5_557 .
O1 Co1 N1 91.35(7) . .
O1 Co1 N1 91.35(7) 5_557 5_557
O1 Co1 N1 88.65(7) . 5_557
N1 Co1 N1 180.00(8) . 5_557
O1 Co1 N2 86.16(7) 5_557 5_557
O1 Co1 N2 93.84(7) . 5_557
N1 Co1 N2 96.59(8) . 5_557
N1 Co1 N2 83.41(8) 5_557 5_557
O1 Co1 N2 93.84(7) 5_557 .
O1 Co1 N2 86.16(7) . .
N1 Co1 N2 83.40(8) . .
N1 Co1 N2 96.59(8) 5_557 .
N2 Co1 N2 180.0 5_557 .
C2 O2 C3 117.7(2) . .
N4 C17 O3 178.9(4) . .
C8 N1 C9 117.0(2) . .
C8 N1 Co1 124.32(17) . .
C9 N1 Co1 117.94(15) . .
N2 C11 C10 113.1(2) . .
N2 C11 H11A 109.0 . .
C10 C11 H11A 109.0 . .
N2 C11 H11B 109.0 . .
C10 C11 H11B 109.0 . .
H11A C11 H11B 107.8 . .
O1 C1 C7 124.0(2) . .
O1 C1 C2 118.0(2) . .
C7 C1 C2 117.9(2) . .
C1 C7 C6 120.3(2) . .
C1 C7 C8 120.7(2) . .
C6 C7 C8 118.8(2) . .
C17 N4 Co2 161.6(3) . .
C16 N3 C15 109.0(2) . .
C16 N3 C14 112.0(2) . .
C15 N3 C14 110.3(2) . .
O2 C2 C4 124.7(2) . .
O2 C2 C1 114.6(2) . .
C4 C2 C1 120.7(3) . .
C2 C4 C5 119.9(3) . .
C2 C4 H4 120.1 . .
C5 C4 H4 120.1 . .
O2 C3 H3A 109.5 . .
O2 C3 H3B 109.5 . .
H3A C3 H3B 109.5 . .
O2 C3 H3C 109.5 . .
H3A C3 H3C 109.5 . .
H3B C3 H3C 109.5 . .
N2 C12 C13 113.8(2) . .
N2 C12 H12A 108.8 . .
C13 C12 H12A 108.8 . .
N2 C12 H12B 108.8 . .
C13 C12 H12B 108.8 . .
H12A C12 H12B 107.7 . .
N3 C16 H16A 109.5 . .
N3 C16 H16B 109.5 . .
H16A C16 H16B 109.5 . .
N3 C16 H16C 109.5 . .
H16A C16 H16C 109.5 . .
H16B C16 H16C 109.5 . .
N3 C15 H15A 109.5 . .
N3 C15 H15B 109.5 . .
H15A C15 H15B 109.5 . .
N3 C15 H15C 109.5 . .
H15A C15 H15C 109.5 . .
H15B C15 H15C 109.5 . .
C6 C5 C4 120.9(3) . .
C6 C5 H5 119.6 . .
C4 C5 H5 119.6 . .
N3 C14 C13 113.1(2) . .
N3 C14 H14A 109.0 . .
C13 C14 H14A 109.0 . .
N3 C14 H14B 109.0 . .
C13 C14 H14B 109.0 . .
H14A C14 H14B 107.8 . .
C11 C10 C9 115.6(2) . .
C11 C10 H10A 108.4 . .
C9 C10 H10A 108.4 . .
C11 C10 H10B 108.4 . .
C9 C10 H10B 108.4 . .
H10A C10 H10B 107.4 . .
C5 C6 C7 120.4(3) . .
C5 C6 H6 119.8 . .
C7 C6 H6 119.8 . .
N1 C8 C7 126.6(2) . .
N1 C8 H8 116.7 . .
C7 C8 H8 116.7 . .
C14 C13 C12 113.0(2) . .
C14 C13 H13A 109.0 . .
C12 C13 H13A 109.0 . .
C14 C13 H13B 109.0 . .
C12 C13 H13B 109.0 . .
H13A C13 H13B 107.8 . .
N1 C9 C10 107.8(2) . .
N1 C9 H9A 110.1 . .
C10 C9 H9A 110.1 . .
N1 C9 H9B 110.1 . .
C10 C9 H9B 110.1 . .
H9A C9 H9B 108.5 . .
C12 N2 C11 111.79(19) . .
C12 N2 Co1 116.64(15) . .
C11 N2 Co1 115.26(15) . .
C12 N2 H2 99.8(13) . .
C11 N2 H2 107.3(14) . .
Co1 N2 H2 104.0(13) . .

loop_
_geom_bond_atom_site_label_1
_geom_bond_atom_site_label_2
_geom_bond_distance
_geom_bond_site_symmetry_2
O1 C1 1.315(3) .
O1 Co1 1.8884(15) .
Co2 N4 1.948(3) .
Co2 N4 1.948(3) 4_465
Co2 N4 1.948(3) 6_468
Co2 N4 1.948(3) 7_668
Co1 O1 1.8884(15) 5_557
Co1 N1 1.9336(18) .
Co1 N1 1.9336(18) 5_557
Co1 N2 2.0117(19) 5_557
Co1 N2 2.0117(19) .
O2 C2 1.369(3) .
O2 C3 1.420(3) .
C17 N4 1.144(4) .
C17 O3 1.194(4) .
N1 C8 1.287(3) .
N1 C9 1.479(3) .
C11 N2 1.487(3) .
C11 C10 1.509(4) .
C11 H11A 0.9700 .
C11 H11B 0.9700 .
C1 C7 1.399(3) .
C1 C2 1.417(3) .
C7 C6 1.405(3) .
C7 C8 1.423(3) .
N3 C16 1.462(3) .
N3 C15 1.465(3) .
N3 C14 1.465(3) .
C2 C4 1.374(3) .
C4 C5 1.395(4) .
C4 H4 0.9300 .
C3 H3A 0.9600 .
C3 H3B 0.9600 .
C3 H3C 0.9600 .
C12 N2 1.486(3) .
C12 C13 1.528(3) .
C12 H12A 0.9700 .
C12 H12B 0.9700 .
C16 H16A 0.9600 .
C16 H16B 0.9600 .
C16 H16C 0.9600 .
C15 H15A 0.9600 .
C15 H15B 0.9600 .
C15 H15C 0.9600 .
C5 C6 1.347(4) .
C5 H5 0.9300 .
C14 C13 1.522(4) .
C14 H14A 0.9700 .
C14 H14B 0.9700 .
C10 C9 1.519(4) .
C10 H10A 0.9700 .
C10 H10B 0.9700 .
C6 H6 0.9300 .
C8 H8 0.9300 .
C13 H13A 0.9700 .
C13 H13B 0.9700 .
C9 H9A 0.9700 .
C9 H9B 0.9700 .
N2 H2 0.98(2) .
